data_1515955
loop_
_publ_author_name
'Ayitou, Anoklase Jean-Luc'
'Ugrinov, Angel'
'Sivaguru, J.'

_publ_section_title
;
 6pi-Photocyclization of O-tert-butylacrylanilides. N-substitution
 dictates the regiochemistry of cyclization.
;
_journal_issue 6
_journal_name_full
'Photochemical &amp; photobiological sciences : Official journal of the European Photochemistry Association and the European Society for Photobiology'
_journal_page_first 751
_journal_page_last 754
_journal_paper_doi 10.1039/b903861b
_journal_volume 8
_journal_year 2009
_chemical_formula_sum 'C15 H21 N O'
_chemical_formula_weight 231.33
_chemical_name_systematic
;
?
;
_space_group_IT_number 14
_symmetry_cell_setting monoclinic
_symmetry_space_group_name_Hall '-P 2ybc'
_symmetry_space_group_name_H-M 'P 1 21/c 1'
_atom_sites_solution_hydrogens geom
_atom_sites_solution_primary direct
_atom_sites_solution_secondary difmap
_audit_creation_method SHELXL-97
_cell_angle_alpha 90.00
_cell_angle_beta 108.04(3)
_cell_angle_gamma 90.00
_cell_formula_units_Z 4
_cell_length_a 11.120(16)
_cell_length_b 10.165(15)
_cell_length_c 12.745(18)
_cell_measurement_reflns_used 895
_cell_measurement_temperature 298(2)
_cell_measurement_theta_max 24.80
_cell_measurement_theta_min 3.54
_cell_volume 1370(3)
_computing_cell_refinement 'Bruker SMART'
_computing_data_collection 'Bruker SMART'
_computing_data_reduction 'Bruker SAINT'
_computing_molecular_graphics 'Bruker SHELXTL'
_computing_publication_material 'Bruker SHELXTL'
_computing_structure_refinement 'Bruker SHELXTL'
_computing_structure_solution 'Bruker SHELXTL'
_diffrn_ambient_temperature 298(2)
_diffrn_measured_fraction_theta_full 0.990
_diffrn_measured_fraction_theta_max 0.990
_diffrn_measurement_device_type 'CCD area detector'
_diffrn_measurement_method 'phi and omega scans'
_diffrn_radiation_monochromator graphite
_diffrn_radiation_source 'fine-focus sealed tube'
_diffrn_radiation_type MoK\a
_diffrn_radiation_wavelength 0.71073
_diffrn_reflns_av_R_equivalents 0.0575
_diffrn_reflns_av_sigmaI/netI 0.0560
_diffrn_reflns_limit_h_max 13
_diffrn_reflns_limit_h_min -10
_diffrn_reflns_limit_k_max 12
_diffrn_reflns_limit_k_min -11
_diffrn_reflns_limit_l_max 15
_diffrn_reflns_limit_l_min -14
_diffrn_reflns_number 6779
_diffrn_reflns_theta_full 25.00
_diffrn_reflns_theta_max 25.00
_diffrn_reflns_theta_min 1.93
_exptl_absorpt_coefficient_mu 0.069
_exptl_absorpt_correction_T_max 1.000000
_exptl_absorpt_correction_T_min 0.692683
_exptl_absorpt_correction_type numerical
_exptl_crystal_colour colorless
_exptl_crystal_density_diffrn 1.122
_exptl_crystal_density_method 'not measured'
_exptl_crystal_description plate
_exptl_crystal_F_000 504
_exptl_crystal_size_max 0.76
_exptl_crystal_size_mid 0.52
_exptl_crystal_size_min 0.44
_refine_diff_density_max 0.277
_refine_diff_density_min -0.244
_refine_diff_density_rms 0.066
_refine_ls_extinction_coef 0.047(10)
_refine_ls_extinction_expression Fc^*^=kFc[1+0.001xFc^2^\l^3^/sin(2\q)]^-1/4^
_refine_ls_extinction_method SHELXL
_refine_ls_goodness_of_fit_ref 1.058
_refine_ls_hydrogen_treatment constr
_refine_ls_matrix_type full
_refine_ls_number_parameters 155
_refine_ls_number_reflns 2388
_refine_ls_number_restraints 0
_refine_ls_restrained_S_all 1.058
_refine_ls_R_factor_all 0.0726
_refine_ls_R_factor_gt 0.0601
_refine_ls_shift/su_max 0.000
_refine_ls_shift/su_mean 0.000
_refine_ls_structure_factor_coef Fsqd
_refine_ls_weighting_details 'calc w=1/[\s^2^(Fo^2^)+(0.1325P)^2^+0.2400P] where P=(Fo^2^+2Fc^2^)/3'
_refine_ls_weighting_scheme calc
_refine_ls_wR_factor_gt 0.1872
_refine_ls_wR_factor_ref 0.2029
_reflns_number_gt 1905
_reflns_number_total 2388
_reflns_threshold_expression >2sigma(I)
_cod_data_source_file b903861b.txt
_cod_data_source_block Structure_4c
_cod_depositor_comments
;
The following automatic conversions were performed:

'_symmetry_cell_setting' value 'Monoclinic' changed to 'monoclinic'
according to
/usr/data/users/saulius/automatic-downloads/retrospective/RSC/lib/dictionaries/cif_core.dic
dictionary named 'cif_core.dic' version 2.4.2 from 2011-04-26.

Automatic conversion script
Id: cif_fix_values 2281 2013-09-26 08:29:07Z andrius 
;
_cod_original_sg_symbol_H-M P2(1)/c
_cod_database_code 1515955

loop_
_symmetry_equiv_pos_as_xyz
'x, y, z'
'-x, y+1/2, -z+1/2'
'-x, -y, -z'
'x, -y-1/2, z-1/2'

loop_
_atom_site_label
_atom_site_type_symbol
_atom_site_fract_x
_atom_site_fract_y
_atom_site_fract_z
_atom_site_U_iso_or_equiv
_atom_site_adp_type
_atom_site_occupancy
_atom_site_symmetry_multiplicity
_atom_site_calc_flag
_atom_site_refinement_flags
C1 C 1.0919(3) 0.0875(3) 0.1570(3) 0.0781(8) Uani 1 1 d .
H1A H 1.1166 0.0496 0.2296 0.117 Uiso 0.50 1 calc PR
H1B H 1.1496 0.1568 0.1544 0.117 Uiso 0.50 1 calc PR
H1C H 1.0935 0.0210 0.1040 0.117 Uiso 0.50 1 calc PR
H1D H 1.1232 0.1020 0.0958 0.117 Uiso 0.50 1 calc PR
H1E H 1.0902 -0.0052 0.1709 0.117 Uiso 0.50 1 calc PR
H1F H 1.1462 0.1306 0.2213 0.117 Uiso 0.50 1 calc PR
C2 C 0.8993(3) 0.2000(3) 0.0375(2) 0.0682(7) Uani 1 1 d .
H2A H 0.9361 0.2097 -0.0184 0.082 Uiso 1 1 calc R
H2B H 0.8180 0.2315 0.0276 0.082 Uiso 1 1 calc R
C3 C 0.96255(19) 0.1416(2) 0.13101(16) 0.0441(5) Uani 1 1 d .
C4 C 0.90835(16) 0.13878(18) 0.22354(14) 0.0371(5) Uani 1 1 d .
C5 C 0.7887(2) -0.0600(2) 0.13960(19) 0.0557(6) Uani 1 1 d .
H5A H 0.7177 -0.1095 0.1457 0.084 Uiso 0.50 1 calc PR
H5B H 0.8622 -0.1154 0.1577 0.084 Uiso 0.50 1 calc PR
H5C H 0.7710 -0.0283 0.0654 0.084 Uiso 0.50 1 calc PR
H5D H 0.8496 -0.0593 0.1002 0.084 Uiso 0.50 1 calc PR
H5E H 0.7051 -0.0534 0.0882 0.084 Uiso 0.50 1 calc PR
H5F H 0.7962 -0.1405 0.1805 0.084 Uiso 0.50 1 calc PR
C6 C 0.77044(16) 0.03528(17) 0.31188(14) 0.0350(5) Uani 1 1 d .
C7 C 0.65991(16) 0.09210(17) 0.32239(14) 0.0358(5) Uani 1 1 d .
C8 C 0.63140(19) 0.0589(2) 0.41792(16) 0.0446(5) Uani 1 1 d .
H8 H 0.5590 0.0941 0.4288 0.054 Uiso 1 1 calc R
C9 C 0.7062(2) -0.0241(2) 0.49732(17) 0.0529(6) Uani 1 1 d .
H9 H 0.6829 -0.0440 0.5596 0.063 Uiso 1 1 calc R
C10 C 0.8136(2) -0.0772(2) 0.48555(17) 0.0529(6) Uani 1 1 d .
H10 H 0.8644 -0.1323 0.5395 0.063 Uiso 1 1 calc R
C11 C 0.84537(19) -0.0477(2) 0.39269(17) 0.0459(6) Uani 1 1 d .
H11 H 0.9183 -0.0838 0.3835 0.055 Uiso 1 1 calc R
C12 C 0.57480(18) 0.18848(19) 0.23877(17) 0.0430(5) Uani 1 1 d .
C13 C 0.6472(2) 0.3166(2) 0.2386(2) 0.0669(7) Uani 1 1 d .
H13A H 0.7230 0.2979 0.2204 0.100 Uiso 1 1 calc R
H13B H 0.6690 0.3563 0.3104 0.100 Uiso 1 1 calc R
H13C H 0.5951 0.3759 0.1849 0.100 Uiso 1 1 calc R
C14 C 0.5310(3) 0.1313(3) 0.1222(2) 0.0742(8) Uani 1 1 d .
H14A H 0.6035 0.1072 0.1006 0.111 Uiso 1 1 calc R
H14B H 0.4823 0.1959 0.0719 0.111 Uiso 1 1 calc R
H14C H 0.4799 0.0548 0.1209 0.111 Uiso 1 1 calc R
C15 C 0.4556(2) 0.2242(3) 0.2676(3) 0.0727(8) Uani 1 1 d .
H15A H 0.4053 0.2843 0.2135 0.109 Uiso 1 1 calc R
H15B H 0.4787 0.2650 0.3391 0.109 Uiso 1 1 calc R
H15C H 0.4075 0.1460 0.2685 0.109 Uiso 1 1 calc R
N1 N 0.81224(14) 0.05327(15) 0.21690(12) 0.0380(5) Uani 1 1 d .
O1 O 0.94893(14) 0.21355(15) 0.30153(11) 0.0527(5) Uani 1 1 d .

loop_
_atom_site_aniso_label
_atom_site_aniso_U_11
_atom_site_aniso_U_22
_atom_site_aniso_U_33
_atom_site_aniso_U_23
_atom_site_aniso_U_13
_atom_site_aniso_U_12
C1 0.0661(16) 0.093(2) 0.0875(19) -0.0036(16) 0.0426(15) 0.0121(15)
C2 0.0829(17) 0.0774(18) 0.0496(13) 0.0100(12) 0.0279(12) -0.0050(13)
C3 0.0491(11) 0.0449(11) 0.0428(11) -0.0040(8) 0.0206(9) -0.0049(9)
C4 0.0346(9) 0.0394(10) 0.0358(9) 0.0015(8) 0.0090(7) 0.0029(7)
C5 0.0660(14) 0.0501(13) 0.0575(13) -0.0158(10) 0.0283(11) -0.0098(10)
C6 0.0350(10) 0.0350(10) 0.0361(9) -0.0008(7) 0.0126(7) -0.0033(7)
C7 0.0333(9) 0.0337(10) 0.0405(10) -0.0014(8) 0.0115(8) -0.0031(7)
C8 0.0422(11) 0.0492(12) 0.0473(11) -0.0024(9) 0.0208(9) -0.0021(8)
C9 0.0596(13) 0.0607(14) 0.0412(11) 0.0075(9) 0.0200(9) -0.0060(10)
C10 0.0532(12) 0.0561(13) 0.0448(12) 0.0151(10) 0.0086(9) 0.0018(10)
C11 0.0387(10) 0.0478(12) 0.0495(12) 0.0067(9) 0.0112(8) 0.0052(8)
C12 0.0367(10) 0.0405(11) 0.0501(11) 0.0048(9) 0.0109(8) 0.0046(8)
C13 0.0564(14) 0.0452(13) 0.0979(19) 0.0202(12) 0.0222(13) 0.0076(10)
C14 0.0693(16) 0.0843(19) 0.0525(13) 0.0025(13) -0.0050(12) 0.0196(14)
C15 0.0514(14) 0.0765(17) 0.0959(19) 0.0267(15) 0.0309(13) 0.0243(12)
N1 0.0388(9) 0.0405(9) 0.0368(8) -0.0034(6) 0.0146(7) -0.0018(6)
O1 0.0538(9) 0.0608(10) 0.0443(8) -0.0139(7) 0.0164(7) -0.0126(7)

loop_
_atom_type_symbol
_atom_type_description
_atom_type_scat_dispersion_real
_atom_type_scat_dispersion_imag
_atom_type_scat_source
C C 0.0033 0.0016 'International Tables Vol C Tables 4.2.6.8 and 6.1.1.4'
H H 0.0000 0.0000 'International Tables Vol C Tables 4.2.6.8 and 6.1.1.4'
N N 0.0061 0.0033 'International Tables Vol C Tables 4.2.6.8 and 6.1.1.4'
O O 0.0106 0.0060 'International Tables Vol C Tables 4.2.6.8 and 6.1.1.4'

loop_
_geom_angle_atom_site_label_1
_geom_angle_atom_site_label_2
_geom_angle_atom_site_label_3
_geom_angle
C3 C1 H1A 109.5
C3 C1 H1B 109.5
H1A C1 H1B 109.5
C3 C1 H1C 109.5
H1A C1 H1C 109.5
H1B C1 H1C 109.5
C3 C1 H1D 109.5
H1A C1 H1D 141.1
H1B C1 H1D 56.3
H1C C1 H1D 56.3
C3 C1 H1E 109.5
H1A C1 H1E 56.3
H1B C1 H1E 141.1
H1C C1 H1E 56.3
H1D C1 H1E 109.5
C3 C1 H1F 109.5
H1A C1 H1F 56.3
H1B C1 H1F 56.3
H1C C1 H1F 141.1
H1D C1 H1F 109.5
H1E C1 H1F 109.5
C3 C2 H2A 120.0
C3 C2 H2B 120.0
H2A C2 H2B 120.0
C2 C3 C1 125.3(2)
C2 C3 C4 119.5(2)
C1 C3 C4 114.93(19)
O1 C4 N1 122.25(17)
O1 C4 C3 119.80(18)
N1 C4 C3 117.94(16)
N1 C5 H5A 109.5
N1 C5 H5B 109.5
H5A C5 H5B 109.5
N1 C5 H5C 109.5
H5A C5 H5C 109.5
H5B C5 H5C 109.5
N1 C5 H5D 109.5
H5A C5 H5D 141.1
H5B C5 H5D 56.3
H5C C5 H5D 56.3
N1 C5 H5E 109.5
H5A C5 H5E 56.3
H5B C5 H5E 141.1
H5C C5 H5E 56.3
H5D C5 H5E 109.5
N1 C5 H5F 109.5
H5A C5 H5F 56.3
H5B C5 H5F 56.3
H5C C5 H5F 141.1
H5D C5 H5F 109.5
H5E C5 H5F 109.5
C11 C6 C7 121.40(18)
C11 C6 N1 115.16(18)
C7 C6 N1 123.39(17)
C8 C7 C6 115.34(17)
C8 C7 C12 120.17(18)
C6 C7 C12 124.46(17)
C9 C8 C7 122.7(2)
C9 C8 H8 118.6
C7 C8 H8 118.6
C10 C9 C8 120.8(2)
C10 C9 H9 119.6
C8 C9 H9 119.6
C9 C10 C11 118.6(2)
C9 C10 H10 120.7
C11 C10 H10 120.7
C10 C11 C6 121.1(2)
C10 C11 H11 119.4
C6 C11 H11 119.4
C15 C12 C14 106.6(2)
C15 C12 C13 107.1(2)
C14 C12 C13 109.3(2)
C15 C12 C7 112.26(19)
C14 C12 C7 111.94(19)
C13 C12 C7 109.37(19)
C12 C13 H13A 109.5
C12 C13 H13B 109.5
H13A C13 H13B 109.5
C12 C13 H13C 109.5
H13A C13 H13C 109.5
H13B C13 H13C 109.5
C12 C14 H14A 109.5
C12 C14 H14B 109.5
H14A C14 H14B 109.5
C12 C14 H14C 109.5
H14A C14 H14C 109.5
H14B C14 H14C 109.5
C12 C15 H15A 109.5
C12 C15 H15B 109.5
H15A C15 H15B 109.5
C12 C15 H15C 109.5
H15A C15 H15C 109.5
H15B C15 H15C 109.5
C4 N1 C6 118.83(15)
C4 N1 C5 120.70(16)
C6 N1 C5 115.07(17)

loop_
_geom_bond_atom_site_label_1
_geom_bond_atom_site_label_2
_geom_bond_distance
C1 C3 1.478(4)
C1 H1A 0.9600
C1 H1B 0.9600
C1 H1C 0.9600
C1 H1D 0.9600
C1 H1E 0.9600
C1 H1F 0.9600
C2 C3 1.323(3)
C2 H2A 0.9300
C2 H2B 0.9300
C3 C4 1.482(3)
C4 O1 1.221(2)
C4 N1 1.360(3)
C5 N1 1.485(3)
C5 H5A 0.9600
C5 H5B 0.9600
C5 H5C 0.9600
C5 H5D 0.9600
C5 H5E 0.9600
C5 H5F 0.9600
C6 C11 1.391(3)
C6 C7 1.401(3)
C6 N1 1.436(3)
C7 C8 1.391(3)
C7 C12 1.538(3)
C8 C9 1.381(3)
C8 H8 0.9300
C9 C10 1.361(4)
C9 H9 0.9300
C10 C11 1.369(3)
C10 H10 0.9300
C11 H11 0.9300
C12 C15 1.526(3)
C12 C14 1.528(4)
C12 C13 1.531(4)
C13 H13A 0.9600
C13 H13B 0.9600
C13 H13C 0.9600
C14 H14A 0.9600
C14 H14B 0.9600
C14 H14C 0.9600
C15 H15A 0.9600
C15 H15B 0.9600
C15 H15C 0.9600
